data_2015604
loop_
_publ_author_name
'Zun-Ting Zhang'
'Xin-Li Cheng'
'Yun He'

_publ_section_title
;
 Hydrogen bonding and \p--\p stacking in methylaminium
 4',7-dihydroxyisoflavone-3'-sulfonate dihydrate and hexaaquairon(II)
 bis(4',7-diethoxyisoflavone-3'-sulfonate) tetrahydrate
;
_journal_coeditor_code GG3002
_journal_issue 10
_journal_name_full 'Acta Crystallographica Section C'
_journal_page_first m484
_journal_page_last m487
_journal_paper_doi 10.1107/S0108270106007463
_journal_volume 62
_journal_year 2006
_chemical_formula_moiety 'C H6 N + , C15 H9 O7 S - , 2H2 O'
_chemical_formula_sum 'C16 H19 N O9 S'
_chemical_formula_weight 401.38
_chemical_name_systematic
;
methylaminium 4',7-dihydroxyisoflavone-3'-sulfonate dihydrate
;
_space_group_IT_number 14
_symmetry_cell_setting monoclinic
_symmetry_space_group_name_Hall '-P 2ybc'
_symmetry_space_group_name_H-M 'P 1 21/c 1'
_atom_sites_solution_hydrogens geom
_atom_sites_solution_primary direct
_atom_sites_solution_secondary difmap
_audit_creation_method SHELXL97
_cell_angle_alpha 90.00
_cell_angle_beta 96.194(11)
_cell_angle_gamma 90.00
_cell_formula_units_Z 4
_cell_length_a 17.852(13)
_cell_length_b 7.365(5)
_cell_length_c 13.558(10)
_cell_measurement_reflns_used 2270
_cell_measurement_temperature 298(2)
_cell_measurement_theta_max 25.23
_cell_measurement_theta_min 2.295
_cell_volume 1772(2)
_computing_cell_refinement SMART
_computing_data_collection 'SMART (Bruker, 1999)'
_computing_data_reduction 'SAINT-Plus (Bruker, 1999)'
_computing_molecular_graphics 'SHELXTL (Sheldrick, 1997b)'
_computing_publication_material SHELXTL
_computing_structure_refinement 'SHELXL97 (Sheldrick, 1997a)'
_computing_structure_solution 'SHELXS97 (Sheldrick, 1997a)'
_diffrn_ambient_temperature 298(2)
_diffrn_measured_fraction_theta_full 0.998
_diffrn_measured_fraction_theta_max 0.998
_diffrn_measurement_device_type 'Bruker SMART CCD area-detector'
_diffrn_measurement_method '\f and \w'
_diffrn_radiation_monochromator graphite
_diffrn_radiation_source 'fine-focus sealed tube'
_diffrn_radiation_type MoK\a
_diffrn_radiation_wavelength 0.71073
_diffrn_reflns_av_R_equivalents 0.0480
_diffrn_reflns_av_sigmaI/netI 0.0532
_diffrn_reflns_limit_h_max 10
_diffrn_reflns_limit_h_min -21
_diffrn_reflns_limit_k_max 8
_diffrn_reflns_limit_k_min -8
_diffrn_reflns_limit_l_max 16
_diffrn_reflns_limit_l_min -15
_diffrn_reflns_number 8930
_diffrn_reflns_theta_full 25.01
_diffrn_reflns_theta_max 25.01
_diffrn_reflns_theta_min 2.30
_diffrn_standards_decay_% 0
_diffrn_standards_interval_count 100
_diffrn_standards_number 0
_exptl_absorpt_coefficient_mu 0.235
_exptl_absorpt_correction_T_max 0.9524
_exptl_absorpt_correction_T_min 0.8857
_exptl_absorpt_correction_type multi-scan
_exptl_absorpt_process_details '(SADABS; Bruker, 1999)'
_exptl_crystal_colour colourless
_exptl_crystal_density_diffrn 1.504
_exptl_crystal_density_method 'not measured'
_exptl_crystal_description rhomboid
_exptl_crystal_F_000 840
_exptl_crystal_size_max 0.53
_exptl_crystal_size_mid 0.45
_exptl_crystal_size_min 0.21
_refine_diff_density_max 0.354
_refine_diff_density_min -0.273
_refine_ls_extinction_method none
_refine_ls_goodness_of_fit_ref 1.013
_refine_ls_hydrogen_treatment constr
_refine_ls_matrix_type full
_refine_ls_number_parameters 246
_refine_ls_number_reflns 3123
_refine_ls_number_restraints 0
_refine_ls_restrained_S_all 1.013
_refine_ls_R_factor_all 0.0702
_refine_ls_R_factor_gt 0.0429
_refine_ls_shift/su_max 0.000
_refine_ls_shift/su_mean 0.000
_refine_ls_structure_factor_coef Fsqd
_refine_ls_weighting_details 'calc w = 1/[\s^2^(Fo^2^)+(0.0606P)^2^+0.3658P] where P=(Fo^2^+2Fc^2^)/3'
_refine_ls_weighting_scheme calc
_refine_ls_wR_factor_gt 0.1048
_refine_ls_wR_factor_ref 0.1225
_reflns_number_gt 2147
_reflns_number_total 3123
_reflns_threshold_expression I>2\s(I)
_cod_data_source_file gg3002.cif
_cod_data_source_block I
_cod_depositor_comments
;
The following automatic conversions were performed:
'_symmetry_cell_setting' value 'Monoclinic' changed to 'monoclinic'
according to '/home/saulius/struct/CIF-dictionaries/cif_core.dic'
dictionary named 'cif_core.dic' version 2.4.1 from 2010-06-29.

Automatic conversion script
Id: cif_fix_enum 1527 2010-12-29 10:47:43Z saulius 

The following automatic conversions were performed:

'_symmetry_cell_setting' value 'Monoclinic' changed to 'monoclinic'
according to /home/saulius/struct/CIF-dictionaries/cif_core.dic
dictionary named 'cif_core.dic' version 2.4.1 from 2010-06-29.

Automatic conversion script
Id: cif_fix_values 1715 2011-07-08 13:25:40Z adriana 
;
_cod_original_sg_symbol_H-M 'P 21/c'
_cod_database_code 2015604

loop_
_symmetry_equiv_pos_as_xyz
'x, y, z'
'-x, y+1/2, -z+1/2'
'-x, -y, -z'
'x, -y-1/2, z-1/2'

loop_
_atom_site_type_symbol
_atom_site_label
_atom_site_fract_x
_atom_site_fract_y
_atom_site_fract_z
_atom_site_U_iso_or_equiv
_atom_site_adp_type
_atom_site_calc_flag
_atom_site_refinement_flags
_atom_site_occupancy
N N1 0.07471(13) 0.8347(3) 0.73074(19) 0.0448(6) Uani d . 1
H H1A 0.0435 0.8639 0.7752 0.067 Uiso calc R 1
H H1B 0.0597 0.7310 0.7011 0.067 Uiso calc R 1
H H1C 0.0744 0.9224 0.6856 0.067 Uiso calc R 1
O O1 0.50035(10) 0.5072(3) 0.73346(14) 0.0417(5) Uani d . 1
O O2 0.35356(10) 0.1822(3) 0.56181(14) 0.0397(5) Uani d . 1
O O3 0.70137(11) 0.3641(3) 0.55071(18) 0.0582(6) Uani d . 1
H H3 0.7111 0.3067 0.5019 0.087 Uiso calc R 1
O O4 0.08814(10) 0.2597(3) 0.82469(14) 0.0430(5) Uani d . 1
H H4 0.0919 0.2413 0.8847 0.065 Uiso calc R 1
O O5 0.10915(10) 0.3877(3) 0.51389(13) 0.0417(5) Uani d . 1
O O6 0.04810(11) 0.1607(3) 0.60596(16) 0.0496(6) Uani d . 1
O O7 0.03388(10) 0.4770(3) 0.64280(14) 0.0407(5) Uani d . 1
S S1 0.08258(4) 0.33863(9) 0.60804(5) 0.0287(2) Uani d . 1
C C1 0.42731(15) 0.4882(4) 0.7506(2) 0.0370(7) Uani d . 1
H H1 0.4118 0.5522 0.8039 0.044 Uiso calc R 1
C C2 0.37561(14) 0.3865(3) 0.69826(18) 0.0271(6) Uani d . 1
C C3 0.39663(14) 0.2856(3) 0.61197(19) 0.0275(6) Uani d . 1
C C4 0.47498(14) 0.3128(3) 0.59102(19) 0.0273(6) Uani d . 1
C C5 0.50372(15) 0.2275(4) 0.5111(2) 0.0321(6) Uani d . 1
H H5 0.4717 0.1586 0.4672 0.038 Uiso calc R 1
C C6 0.57858(15) 0.2435(4) 0.4960(2) 0.0367(7) Uani d . 1
H H6 0.5967 0.1861 0.4423 0.044 Uiso calc R 1
C C7 0.62692(15) 0.3462(4) 0.5616(2) 0.0378(7) Uani d . 1
C C8 0.60027(15) 0.4337(4) 0.6409(2) 0.0377(7) Uani d . 1
H H8 0.6325 0.5022 0.6847 0.045 Uiso calc R 1
C C9 0.52411(14) 0.4174(4) 0.6540(2) 0.0311(6) Uani d . 1
C C10 0.29904(14) 0.3641(3) 0.73129(18) 0.0273(6) Uani d . 1
C C11 0.23411(14) 0.3643(3) 0.66400(18) 0.0264(6) Uani d . 1
H H11 0.2380 0.3860 0.5972 0.032 Uiso calc R 1
C C12 0.16367(13) 0.3324(3) 0.69543(18) 0.0248(6) Uani d . 1
C C13 0.15725(14) 0.2993(4) 0.79646(19) 0.0294(6) Uani d . 1
C C14 0.22148(15) 0.3035(4) 0.8637(2) 0.0345(7) Uani d . 1
H H14 0.2176 0.2847 0.9308 0.041 Uiso calc R 1
C C15 0.29119(15) 0.3356(4) 0.83161(19) 0.0321(6) Uani d . 1
H H15 0.3337 0.3382 0.8777 0.039 Uiso calc R 1
C C16 0.15183(18) 0.8126(5) 0.7811(3) 0.0563(9) Uani d . 1
H H16A 0.1664 0.9211 0.8175 0.084 Uiso calc R 1
H H16B 0.1862 0.7909 0.7326 0.084 Uiso calc R 1
H H16C 0.1530 0.7115 0.8259 0.084 Uiso calc R 1
O O8 0.10240(13) 0.8005(3) 0.51358(19) 0.0688(7) Uani d . 1
H H81 0.0974 0.6887 0.5029 0.083 Uiso d R 1
H H82 0.0711 0.8567 0.4774 0.083 Uiso d R 1
O O9 0.25290(12) 0.8792(3) 0.57526(18) 0.0647(7) Uani d . 1
H H91 0.2069 0.8842 0.5533 0.078 Uiso d R 1
H H92 0.2717 0.9792 0.5628 0.078 Uiso d R 1

loop_
_atom_site_aniso_label
_atom_site_aniso_U_11
_atom_site_aniso_U_22
_atom_site_aniso_U_33
_atom_site_aniso_U_12
_atom_site_aniso_U_13
_atom_site_aniso_U_23
N1 0.0384(15) 0.0467(15) 0.0516(16) 0.0003(12) 0.0159(12) -0.0019(12)
O1 0.0267(11) 0.0492(13) 0.0505(12) -0.0091(9) 0.0105(9) -0.0186(10)
O2 0.0258(10) 0.0530(13) 0.0407(11) -0.0066(9) 0.0059(9) -0.0151(10)
O3 0.0283(11) 0.0664(16) 0.0832(17) -0.0104(11) 0.0203(11) -0.0105(12)
O4 0.0261(11) 0.0735(15) 0.0307(11) -0.0043(10) 0.0091(8) 0.0116(10)
O5 0.0320(11) 0.0670(14) 0.0265(10) 0.0064(10) 0.0050(8) 0.0024(9)
O6 0.0438(13) 0.0425(12) 0.0585(14) -0.0127(10) -0.0125(10) 0.0028(10)
O7 0.0275(10) 0.0526(13) 0.0430(12) 0.0145(9) 0.0080(8) -0.0005(10)
S1 0.0225(4) 0.0376(4) 0.0261(4) 0.0028(3) 0.0029(3) 0.0008(3)
C1 0.0285(16) 0.0444(18) 0.0396(16) -0.0023(13) 0.0107(13) -0.0105(14)
C2 0.0232(14) 0.0296(15) 0.0288(14) 0.0011(12) 0.0041(11) -0.0001(11)
C3 0.0224(14) 0.0300(15) 0.0298(15) 0.0004(12) 0.0018(11) 0.0019(12)
C4 0.0259(14) 0.0267(14) 0.0292(14) -0.0004(12) 0.0029(11) 0.0026(11)
C5 0.0274(15) 0.0352(16) 0.0342(15) -0.0017(12) 0.0060(12) 0.0003(12)
C6 0.0321(16) 0.0384(17) 0.0417(17) 0.0036(13) 0.0138(13) 0.0010(13)
C7 0.0242(15) 0.0348(16) 0.0564(19) -0.0012(13) 0.0139(13) 0.0084(15)
C8 0.0258(15) 0.0358(16) 0.0515(18) -0.0062(13) 0.0045(13) -0.0027(14)
C9 0.0274(14) 0.0294(15) 0.0369(16) -0.0016(12) 0.0057(12) -0.0005(12)
C10 0.0238(14) 0.0296(15) 0.0291(14) 0.0017(11) 0.0049(11) -0.0007(11)
C11 0.0254(14) 0.0305(15) 0.0241(13) 0.0032(11) 0.0056(11) 0.0011(11)
C12 0.0218(13) 0.0283(14) 0.0247(13) 0.0014(11) 0.0038(10) 0.0004(11)
C13 0.0254(14) 0.0353(16) 0.0284(14) 0.0007(12) 0.0065(11) 0.0038(12)
C14 0.0329(16) 0.0476(18) 0.0236(14) -0.0010(13) 0.0060(12) 0.0037(12)
C15 0.0262(15) 0.0411(16) 0.0281(15) 0.0013(13) -0.0010(11) -0.0015(12)
C16 0.045(2) 0.059(2) 0.065(2) 0.0066(17) 0.0042(17) 0.0042(17)
O8 0.0564(16) 0.0693(17) 0.0791(18) 0.0021(13) 0.0010(13) 0.0038(13)
O9 0.0479(14) 0.0664(17) 0.0833(18) -0.0065(12) 0.0231(12) 0.0031(13)

loop_
_atom_type_symbol
_atom_type_description
_atom_type_scat_dispersion_real
_atom_type_scat_dispersion_imag
_atom_type_scat_source
C C 0.0033 0.0016 'International Tables Vol C Tables 4.2.6.8 and 6.1.1.4'
H H 0.0000 0.0000 'International Tables Vol C Tables 4.2.6.8 and 6.1.1.4'
N N 0.0061 0.0033 'International Tables Vol C Tables 4.2.6.8 and 6.1.1.4'
O O 0.0106 0.0060 'International Tables Vol C Tables 4.2.6.8 and 6.1.1.4'
S S 0.1246 0.1234 'International Tables Vol C Tables 4.2.6.8 and 6.1.1.4'

loop_
_geom_angle_atom_site_label_1
_geom_angle_atom_site_label_2
_geom_angle_atom_site_label_3
_geom_angle
C16 N1 H1A 109.5
C16 N1 H1B 109.5
H1A N1 H1B 109.5
C16 N1 H1C 109.5
H1A N1 H1C 109.5
H1B N1 H1C 109.5
C1 O1 C9 118.0(2)
C7 O3 H3 109.5
C13 O4 H4 109.5
O6 S1 O7 111.98(13)
O6 S1 O5 112.73(13)
O7 S1 O5 111.95(12)
O6 S1 C12 107.78(12)
O7 S1 C12 106.03(12)
O5 S1 C12 105.85(12)
C2 C1 O1 126.2(3)
C2 C1 H1 116.9
O1 C1 H1 116.9
C1 C2 C3 119.1(2)
C1 C2 C10 120.4(2)
C3 C2 C10 120.3(2)
O2 C3 C2 123.6(2)
O2 C3 C4 121.8(2)
C2 C3 C4 114.5(2)
C9 C4 C5 117.8(2)
C9 C4 C3 120.5(2)
C5 C4 C3 121.7(2)
C6 C5 C4 121.3(3)
C6 C5 H5 119.4
C4 C5 H5 119.4
C5 C6 C7 119.7(3)
C5 C6 H6 120.2
C7 C6 H6 120.2
O3 C7 C8 117.6(3)
O3 C7 C6 121.9(3)
C8 C7 C6 120.5(3)
C7 C8 C9 118.8(3)
C7 C8 H8 120.6
C9 C8 H8 120.6
O1 C9 C4 121.5(2)
O1 C9 C8 116.6(2)
C4 C9 C8 121.9(3)
C11 C10 C15 118.2(2)
C11 C10 C2 121.8(2)
C15 C10 C2 120.0(2)
C12 C11 C10 120.9(2)
C12 C11 H11 119.5
C10 C11 H11 119.5
C11 C12 C13 119.9(2)
C11 C12 S1 119.47(19)
C13 C12 S1 120.60(19)
O4 C13 C14 122.0(2)
O4 C13 C12 118.8(2)
C14 C13 C12 119.2(2)
C15 C14 C13 120.3(2)
C15 C14 H14 119.8
C13 C14 H14 119.8
C14 C15 C10 121.3(2)
C14 C15 H15 119.3
C10 C15 H15 119.3
N1 C16 H16A 109.5
N1 C16 H16B 109.5
H16A C16 H16B 109.5
N1 C16 H16C 109.5
H16A C16 H16C 109.5
H16B C16 H16C 109.5
H81 O8 H82 109.9
H91 O9 H92 106.8

loop_
_geom_bond_atom_site_label_1
_geom_bond_atom_site_label_2
_geom_bond_distance
N1 C16 1.478(4)
N1 H1A 0.8900
N1 H1B 0.8900
N1 H1C 0.8900
O1 C1 1.356(3)
O1 C9 1.370(3)
O2 C3 1.233(3)
O3 C7 1.359(3)
O3 H3 0.8200
O4 C13 1.362(3)
O4 H4 0.8200
O5 S1 1.455(2)
O6 S1 1.447(2)
O7 S1 1.451(2)
S1 C12 1.770(3)
C1 C2 1.332(4)
C1 H1 0.9300
C2 C3 1.469(4)
C2 C10 1.493(3)
C3 C4 1.471(4)
C4 C9 1.389(4)
C4 C5 1.397(4)
C5 C6 1.379(4)
C5 H5 0.9300
C6 C7 1.394(4)
C6 H6 0.9300
C7 C8 1.380(4)
C8 C9 1.395(4)
C8 H8 0.9300
C10 C11 1.396(4)
C10 C15 1.398(4)
C11 C12 1.390(3)
C11 H11 0.9300
C12 C13 1.408(4)
C13 C14 1.386(4)
C14 C15 1.382(4)
C14 H14 0.9300
C15 H15 0.9300
C16 H16A 0.9600
C16 H16B 0.9600
C16 H16C 0.9600
O8 H81 0.8393
O8 H82 0.8158
O9 H91 0.8435
O9 H92 0.8340

loop_
_geom_hbond_atom_site_label_D
_geom_hbond_atom_site_label_H
_geom_hbond_atom_site_label_A
_geom_hbond_site_symmetry_A
_geom_hbond_distance_DH
_geom_hbond_distance_HA
_geom_hbond_distance_DA
_geom_hbond_angle_DHA
O3 H3 O9 3_666 0.82 1.88 2.664(3) 160
O4 H4 O5 4_566 0.82 1.99 2.774(3) 160
N1 H1B O7 . 0.89 2.06 2.950(4) 174
N1 H1C O6 1_565 0.89 2.09 2.946(4) 162
N1 H1A O7 2_556 0.89 2.04 2.918(3) 168
O8 H81 O5 . 0.84 2.23 3.043(4) 163
O8 H82 O6 3_566 0.82 2.30 2.998(3) 144
O9 H92 O2 1_565 0.83 2.09 2.883(3) 158
O9 H91 O8 . 0.84 1.98 2.787(4) 159
C15 H15 O2 4_566 0.93 2.49 3.201(4) 134
C1 H1 Cg 2_645 0.93 2.66 3.440(4) 143

loop_
_cod_related_entry_id
_cod_related_entry_database
_cod_related_entry_code
1 ChemSpider 21133403
